data_4089445
loop_
_publ_author_name
'Laskowski, Nadine'
'Reis, Eva-Maria'
'K\"otzner, Lisa'
'Baus, Johannes A.'
'Burschka, Christian'
'Tacke, Reinhold'

_publ_section_title
;
 Synthesis of Silicon-Functionalized (Silylmethyl)silanes and
 \a,\w-Dichlorocarbosilanes Using the TMOP (2,4,6-Trimethoxyphenyl)
 Protecting Group: (TMOP)Me2SiCH2Cl and (TMOP)2MeSiCH2Cl as Reagents To
 Introduce the ClMe2SiCH2, MeOMe2SiCH2, or Cl2MeSiCH2 Group by
 Nucleophilic Substitution at Silicon
;
_journal_issue 11
_journal_name_full Organometallics
_journal_page_first 3269
_journal_paper_doi 10.1021/om400190q
_journal_volume 32
_journal_year 2013
_chemical_formula_moiety 'C13 H22 Cl2 O3 Si2'
_chemical_formula_sum 'C13 H22 Cl2 O3 Si2'
_chemical_formula_weight 353.39
_space_group_IT_number 2
_space_group_name_Hall '-P 1'
_space_group_name_H-M_alt 'P -1'
_symmetry_cell_setting triclinic
_symmetry_space_group_name_H-M 'P -1'
_atom_sites_solution_hydrogens geom
_atom_sites_solution_primary direct
_atom_sites_solution_secondary difmap
_audit_creation_method SHELXL-97
_cell_angle_alpha 106.910(6)
_cell_angle_beta 100.409(6)
_cell_angle_gamma 97.462(6)
_cell_formula_units_Z 2
_cell_length_a 8.136(3)
_cell_length_b 8.797(3)
_cell_length_c 13.306(5)
_cell_measurement_reflns_used 9783
_cell_measurement_temperature 173(2)
_cell_measurement_theta_max 30.13
_cell_measurement_theta_min 2.59
_cell_volume 879.2(6)
_computing_cell_refinement Bruker-SAINT
_computing_data_collection Bruker-SAINT
_computing_data_reduction Bruker-SAINT
_computing_molecular_graphics Ortep/Povray
_computing_publication_material Bruker-SHELXTL
_computing_structure_refinement 'SHELXL-97 (Sheldrick, 2008)'
_computing_structure_solution 'SHELXS-97 (Sheldrick, 2008)'
_diffrn_ambient_temperature 173(2)
_diffrn_measured_fraction_theta_full 0.999
_diffrn_measured_fraction_theta_max 0.999
_diffrn_measurement_device_type Bruker-Nonius_Kappa_Apex2_CCD
_diffrn_measurement_method omega_and_phi_scans
_diffrn_radiation_monochromator MONTEL_multi_layer_optics
_diffrn_radiation_source rotating_anode
_diffrn_radiation_type MoK\a
_diffrn_radiation_wavelength 0.71073
_diffrn_reflns_av_R_equivalents 0.0219
_diffrn_reflns_av_sigmaI/netI 0.0120
_diffrn_reflns_limit_h_max 11
_diffrn_reflns_limit_h_min -11
_diffrn_reflns_limit_k_max 12
_diffrn_reflns_limit_k_min -12
_diffrn_reflns_limit_l_max 18
_diffrn_reflns_limit_l_min -18
_diffrn_reflns_number 38749
_diffrn_reflns_theta_full 30.10
_diffrn_reflns_theta_max 30.10
_diffrn_reflns_theta_min 1.64
_exptl_absorpt_coefficient_mu 0.509
_exptl_absorpt_correction_T_max .7460
_exptl_absorpt_correction_T_min .6641
_exptl_absorpt_correction_type multi-scan
_exptl_absorpt_process_details Bruker-SADABS
_exptl_crystal_colour colourless
_exptl_crystal_density_diffrn 1.335
_exptl_crystal_density_method 'not measured'
_exptl_crystal_description plate
_exptl_crystal_F_000 372
_exptl_crystal_size_max .3
_exptl_crystal_size_mid .3
_exptl_crystal_size_min .05
_refine_diff_density_max 0.541
_refine_diff_density_min -0.354
_refine_diff_density_rms
'0.049 -1 0 0 21.50 0.40 -1 0 0 21.54 0.41 -1 0 0 21.33 0.46 -1 0 0 21.31 0.41 -1 0 0 21.59 0.45 -1 0 0 21. 0.00'
_refine_ls_extinction_method none
_refine_ls_goodness_of_fit_ref 1.061
_refine_ls_hydrogen_treatment constr
_refine_ls_matrix_type full
_refine_ls_number_parameters 187
_refine_ls_number_reflns 5169
_refine_ls_number_restraints 0
_refine_ls_restrained_S_all 1.061
_refine_ls_R_factor_all 0.0317
_refine_ls_R_factor_gt 0.0275
_refine_ls_shift/su_max 0.002
_refine_ls_shift/su_mean 0.000
_refine_ls_structure_factor_coef Fsqd
_refine_ls_weighting_details 'calc w=1/[\s^2^(Fo^2^)+(0.0404P)^2^+0.3084P] where P=(Fo^2^+2Fc^2^)/3'
_refine_ls_weighting_scheme calc
_refine_ls_wR_factor_gt 0.0781
_refine_ls_wR_factor_ref 0.0814
_reflns_number_gt 4642
_reflns_number_total 5169
_reflns_threshold_expression >2sigma(I)
_cod_data_source_file om400190q_si_001.cif
_cod_data_source_block las10d
_cod_original_cell_volume 879.1(6)
_cod_original_sg_symbol_H-M P-1
_cod_database_code 4089445

loop_
_symmetry_equiv_pos_as_xyz
'x, y, z'
'-x, -y, -z'

loop_
_atom_site_label
_atom_site_type_symbol
_atom_site_fract_x
_atom_site_fract_y
_atom_site_fract_z
_atom_site_U_iso_or_equiv
_atom_site_adp_type
_atom_site_occupancy
_atom_site_symmetry_multiplicity
_atom_site_calc_flag
_atom_site_refinement_flags
C13 C 1.06242(15) 1.16929(14) 0.19532(9) 0.0266(2) Uani 1 1 d .
H13A H 1.1602 1.1214 0.2158 0.040 Uiso 1 1 calc R
H13B H 1.0941 1.2441 0.1569 0.040 Uiso 1 1 calc R
H13C H 0.9673 1.0833 0.1482 0.040 Uiso 1 1 calc R
C12 C 0.90820(14) 1.16024(13) 0.39443(9) 0.0241(2) Uani 1 1 d .
H12A H 0.8935 1.2368 0.4618 0.029 Uiso 1 1 calc R
H12B H 0.9956 1.1000 0.4158 0.029 Uiso 1 1 calc R
C11 C 0.52623(15) 1.12777(15) 0.33216(10) 0.0305(2) Uani 1 1 d .
H11A H 0.4164 1.0544 0.3157 0.046 Uiso 1 1 calc R
H11B H 0.5265 1.1824 0.2777 0.046 Uiso 1 1 calc R
H11C H 0.5441 1.2087 0.4036 0.046 Uiso 1 1 calc R
C10 C 0.67550(18) 0.88119(16) 0.42029(10) 0.0328(3) Uani 1 1 d .
H10A H 0.6942 0.9512 0.4952 0.049 Uiso 1 1 calc R
H10B H 0.7589 0.8099 0.4151 0.049 Uiso 1 1 calc R
H10C H 0.5602 0.8155 0.3970 0.049 Uiso 1 1 calc R
C1 C 0.70145(13) 0.87075(12) 0.19298(8) 0.02089(19) Uani 1 1 d .
O1 O 0.43130(11) 0.90157(12) 0.11332(7) 0.0320(2) Uani 1 1 d .
Si1 Si 0.70092(4) 1.00930(4) 0.33129(2) 0.02151(7) Uani 1 1 d .
C2 C 0.56829(13) 0.82839(13) 0.10084(9) 0.02199(19) Uani 1 1 d .
O2 O 0.72762(11) 0.53261(10) -0.09730(7) 0.02842(17) Uani 1 1 d .
Si2 Si 0.99726(4) 1.28152(4) 0.31875(3) 0.02422(8) Uani 1 1 d .
C3 C 0.57108(14) 0.71694(13) 0.00188(8) 0.0229(2) Uani 1 1 d .
H3 H 0.4788 0.6919 -0.0590 0.028 Uiso 1 1 calc R
O3 O 0.96677(10) 0.83197(10) 0.27183(7) 0.02810(17) Uani 1 1 d .
C4 C 0.71198(14) 0.64380(13) -0.00512(9) 0.02226(19) Uani 1 1 d .
C6 C 0.83987(13) 0.79086(13) 0.18015(9) 0.02168(19) Uani 1 1 d .
C5 C 0.84786(14) 0.67957(13) 0.08349(9) 0.0238(2) Uani 1 1 d .
H5 H 0.9438 0.6291 0.0781 0.029 Uiso 1 1 calc R
C9 C 1.11456(15) 0.76191(15) 0.26516(10) 0.0293(2) Uani 1 1 d .
H9A H 1.0812 0.6436 0.2406 0.044 Uiso 1 1 calc R
H9B H 1.1929 0.7987 0.3365 0.044 Uiso 1 1 calc R
H9C H 1.1712 0.7952 0.2138 0.044 Uiso 1 1 calc R
C8 C 0.59045(16) 0.49208(15) -0.19014(9) 0.0297(2) Uani 1 1 d .
H8A H 0.4856 0.4459 -0.1744 0.045 Uiso 1 1 calc R
H8B H 0.6168 0.4126 -0.2509 0.045 Uiso 1 1 calc R
H8C H 0.5748 0.5899 -0.2089 0.045 Uiso 1 1 calc R
C7 C 0.29158(16) 0.86136(18) 0.02226(10) 0.0340(3) Uani 1 1 d .
H7A H 0.3312 0.8882 -0.0370 0.051 Uiso 1 1 calc R
H7B H 0.2037 0.9231 0.0420 0.051 Uiso 1 1 calc R
H7C H 0.2439 0.7452 -0.0008 0.051 Uiso 1 1 calc R
Cl1 Cl 0.82460(4) 1.41569(4) 0.27362(3) 0.03871(9) Uani 1 1 d .
Cl2 Cl 1.20782(4) 1.44869(4) 0.41863(3) 0.03896(9) Uani 1 1 d .

loop_
_atom_site_aniso_label
_atom_site_aniso_U_11
_atom_site_aniso_U_22
_atom_site_aniso_U_33
_atom_site_aniso_U_23
_atom_site_aniso_U_13
_atom_site_aniso_U_12
C13 0.0237(5) 0.0298(5) 0.0237(5) 0.0047(4) 0.0072(4) 0.0030(4)
C12 0.0245(5) 0.0233(5) 0.0211(5) 0.0042(4) 0.0022(4) 0.0043(4)
C11 0.0248(5) 0.0321(6) 0.0312(6) 0.0029(5) 0.0073(4) 0.0092(4)
C10 0.0393(6) 0.0340(6) 0.0230(5) 0.0103(5) 0.0048(5) 0.0002(5)
C1 0.0210(4) 0.0205(4) 0.0203(4) 0.0056(4) 0.0037(4) 0.0047(4)
O1 0.0261(4) 0.0435(5) 0.0220(4) 0.0015(3) 0.0008(3) 0.0184(4)
Si1 0.02173(14) 0.02247(14) 0.01890(13) 0.00485(11) 0.00382(10) 0.00469(11)
C2 0.0218(5) 0.0235(5) 0.0211(5) 0.0066(4) 0.0048(4) 0.0075(4)
O2 0.0271(4) 0.0297(4) 0.0231(4) -0.0004(3) 0.0042(3) 0.0096(3)
Si2 0.02172(14) 0.02360(14) 0.02539(15) 0.00602(11) 0.00391(11) 0.00397(11)
C3 0.0221(5) 0.0246(5) 0.0199(5) 0.0049(4) 0.0027(4) 0.0057(4)
O3 0.0237(4) 0.0302(4) 0.0249(4) 0.0027(3) -0.0015(3) 0.0103(3)
C4 0.0238(5) 0.0201(4) 0.0216(5) 0.0041(4) 0.0063(4) 0.0040(4)
C6 0.0203(4) 0.0205(4) 0.0225(5) 0.0063(4) 0.0019(4) 0.0036(4)
C5 0.0214(5) 0.0223(5) 0.0262(5) 0.0048(4) 0.0047(4) 0.0067(4)
C9 0.0209(5) 0.0311(6) 0.0332(6) 0.0082(5) 0.0007(4) 0.0079(4)
C8 0.0290(6) 0.0313(6) 0.0228(5) 0.0009(4) 0.0034(4) 0.0068(4)
C7 0.0263(6) 0.0475(7) 0.0245(5) 0.0051(5) 0.0002(4) 0.0169(5)
Cl1 0.03297(16) 0.03917(17) 0.0523(2) 0.02455(15) 0.00928(13) 0.01382(13)
Cl2 0.03264(16) 0.03410(16) 0.03866(17) 0.00331(13) 0.00105(12) -0.00395(12)

loop_
_atom_type_symbol
_atom_type_description
_atom_type_scat_dispersion_real
_atom_type_scat_dispersion_imag
_atom_type_scat_source
C C 0.0033 0.0016 'International Tables Vol C Tables 4.2.6.8 and 6.1.1.4'
H H 0.0000 0.0000 'International Tables Vol C Tables 4.2.6.8 and 6.1.1.4'
O O 0.0106 0.0060 'International Tables Vol C Tables 4.2.6.8 and 6.1.1.4'
Si Si 0.0817 0.0704 'International Tables Vol C Tables 4.2.6.8 and 6.1.1.4'
Cl Cl 0.1484 0.1585 'International Tables Vol C Tables 4.2.6.8 and 6.1.1.4'

loop_
_geom_angle_atom_site_label_1
_geom_angle_atom_site_label_2
_geom_angle_atom_site_label_3
_geom_angle
Si2 C12 Si1 120.49(6)
C2 C1 C6 115.30(9)
C2 C1 Si1 125.57(8)
C6 C1 Si1 118.94(8)
C2 O1 C7 117.97(9)
C11 Si1 C10 108.25(7)
C11 Si1 C12 107.02(6)
C10 Si1 C12 107.72(6)
C11 Si1 C1 113.96(5)
C10 Si1 C1 107.94(6)
C12 Si1 C1 111.74(5)
O1 C2 C3 121.11(10)
O1 C2 C1 115.74(9)
C3 C2 C1 123.14(10)
C4 O2 C8 117.06(9)
C12 Si2 C13 116.75(6)
C12 Si2 Cl2 109.33(5)
C13 Si2 Cl2 107.34(5)
C12 Si2 Cl1 109.82(5)
C13 Si2 Cl1 107.47(5)
Cl2 Si2 Cl1 105.52(4)
C4 C3 C2 118.46(10)
C6 O3 C9 117.97(9)
O2 C4 C3 123.41(10)
O2 C4 C5 115.30(10)
C3 C4 C5 121.29(10)
O3 C6 C5 122.38(10)
O3 C6 C1 114.18(9)
C5 C6 C1 123.44(10)
C6 C5 C4 118.37(10)

loop_
_geom_bond_atom_site_label_1
_geom_bond_atom_site_label_2
_geom_bond_distance
C13 Si2 1.8601(13)
C12 Si2 1.8345(13)
C12 Si1 1.8895(13)
C11 Si1 1.8680(13)
C10 Si1 1.8760(13)
C1 C2 1.4017(15)
C1 C6 1.4130(15)
C1 Si1 1.8899(12)
O1 C2 1.3694(13)
O1 C7 1.4262(14)
C2 C3 1.4003(15)
O2 C4 1.3668(13)
O2 C8 1.4286(15)
Si2 Cl2 2.0614(7)
Si2 Cl1 2.0652(7)
C3 C4 1.3900(15)
O3 C6 1.3697(13)
O3 C9 1.4256(14)
C4 C5 1.3907(16)
C6 C5 1.3897(16)

loop_
_geom_torsion_atom_site_label_1
_geom_torsion_atom_site_label_2
_geom_torsion_atom_site_label_3
_geom_torsion_atom_site_label_4
_geom_torsion
Si2 C12 Si1 C11 -75.23(8)
Si2 C12 Si1 C10 168.56(7)
Si2 C12 Si1 C1 50.17(8)
C2 C1 Si1 C11 -13.34(12)
C6 C1 Si1 C11 172.01(9)
C2 C1 Si1 C10 106.93(10)
C6 C1 Si1 C10 -67.72(10)
C2 C1 Si1 C12 -134.81(10)
C6 C1 Si1 C12 50.54(10)
C7 O1 C2 C3 -0.26(17)
C7 O1 C2 C1 -179.39(11)
C6 C1 C2 O1 178.14(10)
Si1 C1 C2 O1 3.31(15)
C6 C1 C2 C3 -0.97(16)
Si1 C1 C2 C3 -175.79(9)
Si1 C12 Si2 C13 -64.15(9)
Si1 C12 Si2 Cl2 173.80(5)
Si1 C12 Si2 Cl1 58.47(7)
O1 C2 C3 C4 -178.51(10)
C1 C2 C3 C4 0.54(17)
C8 O2 C4 C3 0.21(16)
C8 O2 C4 C5 179.80(10)
C2 C3 C4 O2 179.52(10)
C2 C3 C4 C5 -0.05(17)
C9 O3 C6 C5 2.65(16)
C9 O3 C6 C1 -177.58(10)
C2 C1 C6 O3 -178.80(9)
Si1 C1 C6 O3 -3.61(13)
C2 C1 C6 C5 0.97(16)
Si1 C1 C6 C5 176.16(9)
O3 C6 C5 C4 179.21(10)
C1 C6 C5 C4 -0.54(17)
O2 C4 C5 C6 -179.55(10)
C3 C4 C5 C6 0.05(17)
